data_2018278
loop_
_publ_author_name
'Matczak-Jon, Ewa'
'\'Slepokura, Katarzyna'

_publ_section_title
;
 Conformations and resulting hydrogen-bonded networks of hydrogen
 {phosphono[(pyridin-1-ium-3-yl)amino]methyl}phosphonate and related
 2-chloro and 6-chloro derivatives
;
_journal_coeditor_code FG3227
_journal_issue 11
_journal_name_full 'Acta Crystallographica Section C'
_journal_page_first o450
_journal_page_last o456
_journal_paper_doi 10.1107/S0108270111040650
_journal_volume 67
_journal_year 2011
_chemical_formula_iupac '2C5 H6 Cl N2 + , C12 H16 Cl2 N4 O12 P4 2-'
_chemical_formula_moiety '2(C5 H6 Cl N2 +), C12 H16 Cl2 N4 O12 P4 2-'
_chemical_formula_sum 'C22 H28 Cl4 N8 O12 P4'
_chemical_formula_weight 862.20
_chemical_name_systematic
;
bis(6-chloropyridin-3-aminium)
[hydrogen bis({[2-chloropyridin-1-ium-3-yl(0.5+)]amino}methylenediphosphonate)]
;
_space_group_IT_number 13
_symmetry_cell_setting monoclinic
_symmetry_space_group_name_Hall '-P 2yc'
_symmetry_space_group_name_H-M 'P 1 2/c 1'
_atom_sites_solution_hydrogens difmap
_atom_sites_solution_primary direct
_atom_sites_solution_secondary difmap
_cell_angle_alpha 90.00
_cell_angle_beta 94.32(3)
_cell_angle_gamma 90.00
_cell_formula_units_Z 2
_cell_length_a 8.555(2)
_cell_length_b 7.585(2)
_cell_length_c 24.560(5)
_cell_measurement_reflns_used 6035
_cell_measurement_temperature 100(2)
_cell_measurement_theta_max 36.56
_cell_measurement_theta_min 2.80
_cell_volume 1589.2(6)
_computing_cell_refinement 'CrysAlis RED (Oxford Diffraction, 2009)'
_computing_data_collection 'CrysAlis CCD (Oxford Diffraction, 2009)'
_computing_data_reduction 'CrysAlis RED (Oxford Diffraction, 2009)'
_computing_molecular_graphics
;
XP (Bruker, 1998) and DIAMOND (Brandenburg, 2005)
;
_computing_publication_material 'SHELXL97 (Sheldrick, 2008)'
_computing_structure_refinement 'SHELXL97 (Sheldrick, 2008)'
_computing_structure_solution 'SHELXS97 (Sheldrick, 2008)'
_diffrn_ambient_temperature 100(2)
_diffrn_measured_fraction_theta_full 0.999
_diffrn_measured_fraction_theta_max 0.974
_diffrn_measurement_device_type 'Kuma KM-4-CCD \k-geometry diffractometer with Sapphire CCD camera'
_diffrn_measurement_method \w
_diffrn_radiation_monochromator graphite
_diffrn_radiation_source 'Enhance (Mo) X-ray Source'
_diffrn_radiation_type MoK\a
_diffrn_radiation_wavelength 0.71073
_diffrn_reflns_av_R_equivalents 0.0564
_diffrn_reflns_av_sigmaI/netI 0.0588
_diffrn_reflns_limit_h_max 11
_diffrn_reflns_limit_h_min -10
_diffrn_reflns_limit_k_max 10
_diffrn_reflns_limit_k_min -9
_diffrn_reflns_limit_l_max 31
_diffrn_reflns_limit_l_min -34
_diffrn_reflns_number 16241
_diffrn_reflns_theta_full 26.00
_diffrn_reflns_theta_max 30.00
_diffrn_reflns_theta_min 2.81
_exptl_absorpt_coefficient_mu 0.651
_exptl_absorpt_correction_T_max 0.976
_exptl_absorpt_correction_T_min 0.895
_exptl_absorpt_correction_type analytical
_exptl_absorpt_process_details '(CrysAlis RED; Oxford Diffraction, 2009)'
_exptl_crystal_colour colourless
_exptl_crystal_density_diffrn 1.802
_exptl_crystal_density_method 'not measured'
_exptl_crystal_description plate
_exptl_crystal_F_000 880
_exptl_crystal_size_max 0.25
_exptl_crystal_size_mid 0.11
_exptl_crystal_size_min 0.03
_refine_diff_density_max 0.464
_refine_diff_density_min -0.588
_refine_ls_extinction_method none
_refine_ls_goodness_of_fit_ref 1.020
_refine_ls_hydrogen_treatment mixed
_refine_ls_matrix_type full
_refine_ls_number_parameters 226
_refine_ls_number_reflns 4513
_refine_ls_number_restraints 18
_refine_ls_restrained_S_all 1.019
_refine_ls_R_factor_all 0.0677
_refine_ls_R_factor_gt 0.0412
_refine_ls_shift/su_max 0.001
_refine_ls_shift/su_mean 0.000
_refine_ls_structure_factor_coef Fsqd
_refine_ls_weighting_details 'calc w = 1/[\s^2^(Fo^2^)+(0.0400P)^2^+0.0000P] where P=(Fo^2^+2Fc^2^)/3'
_refine_ls_weighting_scheme calc
_refine_ls_wR_factor_gt 0.0851
_refine_ls_wR_factor_ref 0.0897
_reflns_number_gt 3162
_reflns_number_total 4513
_reflns_threshold_expression I>2\s(I)
_cod_data_source_file fg3227.cif
_cod_data_source_block III
_cod_original_sg_symbol_H-M 'P 2/c'
_cod_database_code 2018278
_cod_database_fobs_code 2018278

loop_
_symmetry_equiv_pos_as_xyz
'x, y, z'
'-x, y, -z+1/2'
'-x, -y, -z'
'x, -y, z-1/2'

loop_
_atom_site_type_symbol
_atom_site_label
_atom_site_fract_x
_atom_site_fract_y
_atom_site_fract_z
_atom_site_U_iso_or_equiv
_atom_site_adp_type
_atom_site_calc_flag
_atom_site_refinement_flags
_atom_site_occupancy
_atom_site_symmetry_multiplicity
_atom_site_disorder_assembly
_atom_site_disorder_group
Cl Cl1 0.18450(7) 0.09767(8) 0.51266(2) 0.02041(13) Uani d . 1 1 . .
P P1 0.78559(6) 0.06159(7) 0.29686(2) 0.01046(12) Uani d . 1 1 . .
P P2 0.78166(6) 0.46470(7) 0.29984(2) 0.01042(12) Uani d . 1 1 . .
O O1 0.79129(17) 0.07478(19) 0.23581(6) 0.0133(3) Uani d . 1 1 . .
O O2 0.68939(17) -0.08897(18) 0.31686(6) 0.0146(3) Uani d . 1 1 . .
O O3 0.95636(17) 0.04581(19) 0.32526(6) 0.0145(3) Uani d . 1 1 . .
H H3 1.0220 0.0656 0.3022 0.022 Uiso calc R 1 1 . .
O O4 0.68529(17) 0.51126(19) 0.24821(6) 0.0138(3) Uani d . 1 1 . .
O O5 0.95569(17) 0.4367(2) 0.29528(6) 0.0151(3) Uani d . 1 1 . .
H H5 1.0000 0.428(6) 0.2500 0.068(16) Uiso d S 1 2 . .
O O6 0.76163(19) 0.59904(19) 0.34715(6) 0.0158(3) Uani d . 1 1 . .
H H6 0.7398 0.6989 0.3339 0.024 Uiso calc R 1 1 . .
N N1 0.5366(2) 0.2680(2) 0.32477(7) 0.0124(4) Uani d . 1 1 . .
H H1N 0.4857 0.3007 0.2939 0.015 Uiso calc R 1 1 . .
N N2 0.4302(2) 0.0944(2) 0.45584(7) 0.0133(4) Uani d . 1 1 . .
H H2N 0.4736 0.0355 0.4839 0.016 Uiso calc PR 0.50 1 . .
C C1 0.7072(2) 0.2613(3) 0.32700(8) 0.0099(4) Uani d . 1 1 . .
H H1 0.7441 0.2589 0.3666 0.012 Uiso calc R 1 1 . .
C C2 0.5139(3) 0.1309(3) 0.41291(9) 0.0135(4) Uani d . 1 1 . .
H H21 0.6191 0.0904 0.4133 0.016 Uiso calc R 1 1 . .
C C3 0.4509(2) 0.2266(3) 0.36778(9) 0.0116(4) Uani d . 1 1 . .
C C4 0.2926(3) 0.2763(3) 0.36784(9) 0.0137(4) Uani d . 1 1 . .
H H41 0.2434 0.3373 0.3374 0.016 Uiso calc R 1 1 . .
C C5 0.2085(3) 0.2368(3) 0.41201(9) 0.0145(4) Uani d . 1 1 . .
H H51 0.1017 0.2706 0.4124 0.017 Uiso calc R 1 1 . .
C C6 0.2822(3) 0.1473(3) 0.45572(9) 0.0151(5) Uani d . 1 1 . .
Cl Cl2 0.80512(7) 0.57726(8) -0.02849(2) 0.02266(14) Uani d PD 0.574(11) 1 A 1
N N11 0.6187(14) 0.7999(15) 0.1867(2) 0.011(3) Uiso d PD 0.574(11) 1 A 1
H H11A 0.6755 0.8973 0.1970 0.017 Uiso calc PR 0.574(11) 1 A 1
H H11B 0.6408 0.7116 0.2111 0.017 Uiso calc PR 0.574(11) 1 A 1
H H11C 0.5147 0.8258 0.1855 0.017 Uiso calc PR 0.574(11) 1 A 1
N N12 0.6030(6) 0.6492(8) 0.0428(2) 0.0142(18) Uiso d PD 0.574(11) 1 A 1
C C12 0.5619(7) 0.6971(10) 0.0912(3) 0.015(2) Uiso d PD 0.574(11) 1 A 1
H H12 0.4531 0.6980 0.0967 0.018 Uiso calc PR 0.574(11) 1 A 1
C C13 0.6592(9) 0.7437(11) 0.13265(17) 0.0127(17) Uiso d PD 0.574(11) 1 A 1
C C14 0.8273(6) 0.7331(8) 0.1267(2) 0.0136(15) Uiso d PD 0.574(11) 1 A 1
H H14 0.9017 0.7600 0.1562 0.016 Uiso calc PR 0.574(11) 1 A 1
C C15 0.8740(7) 0.6816(9) 0.0758(2) 0.0158(17) Uiso d PD 0.574(11) 1 A 1
H H15 0.9819 0.6715 0.0695 0.019 Uiso calc PR 0.574(11) 1 A 1
C C16 0.7638(7) 0.6476(9) 0.03680(15) 0.0138(14) Uiso d PD 0.574(11) 1 A 1
Cl Cl20 0.80512(7) 0.57726(8) -0.02849(2) 0.02266(14) Uani d PD 0.426(11) 1 A 2
N N110 0.6287(17) 0.797(2) 0.1877(3) 0.014(5) Uiso d PD 0.426(11) 1 A 2
H H11D 0.6948 0.8811 0.2026 0.021 Uiso calc PR 0.426(11) 1 A 2
H H11E 0.6309 0.7013 0.2102 0.021 Uiso calc PR 0.426(11) 1 A 2
H H11F 0.5295 0.8408 0.1837 0.021 Uiso calc PR 0.426(11) 1 A 2
N N120 0.8616(7) 0.7014(11) 0.0700(2) 0.021(2) Uiso d PD 0.426(11) 1 A 2
C C120 0.8213(8) 0.7499(12) 0.1184(3) 0.020(2) Uiso d PD 0.426(11) 1 A 2
H H120 0.9022 0.7916 0.1438 0.025 Uiso calc PR 0.426(11) 1 A 2
C C130 0.6785(9) 0.7453(13) 0.1345(2) 0.006(2) Uiso d PD 0.426(11) 1 A 2
C C140 0.5507(8) 0.6859(14) 0.0962(3) 0.016(3) Uiso d PD 0.426(11) 1 A 2
H H140 0.4451 0.6855 0.1057 0.020 Uiso calc PR 0.426(11) 1 A 2
C C150 0.5906(8) 0.6296(13) 0.0449(3) 0.019(3) Uiso d PD 0.426(11) 1 A 2
H H150 0.5135 0.5848 0.0187 0.022 Uiso calc PR 0.426(11) 1 A 2
C C160 0.7389(8) 0.6408(10) 0.03422(17) 0.0093(19) Uiso d PD 0.426(11) 1 A 2

loop_
_atom_site_aniso_label
_atom_site_aniso_U_11
_atom_site_aniso_U_22
_atom_site_aniso_U_33
_atom_site_aniso_U_12
_atom_site_aniso_U_13
_atom_site_aniso_U_23
Cl1 0.0184(3) 0.0271(3) 0.0165(3) -0.0009(2) 0.0067(2) 0.0038(2)
P1 0.0106(3) 0.0088(2) 0.0119(3) 0.0007(2) -0.0001(2) 0.00034(19)
P2 0.0120(3) 0.0092(2) 0.0102(3) -0.0001(2) 0.0017(2) 0.00038(19)
O1 0.0140(8) 0.0137(7) 0.0123(7) -0.0001(6) 0.0013(6) -0.0005(6)
O2 0.0145(8) 0.0101(7) 0.0192(8) 0.0003(6) 0.0018(6) 0.0011(6)
O3 0.0126(8) 0.0160(8) 0.0152(8) 0.0022(6) 0.0022(6) 0.0010(6)
O4 0.0161(8) 0.0111(7) 0.0140(8) 0.0010(6) -0.0003(6) 0.0020(6)
O5 0.0113(8) 0.0190(8) 0.0153(8) -0.0008(6) 0.0021(6) 0.0010(6)
O6 0.0251(9) 0.0095(7) 0.0130(8) 0.0033(6) 0.0033(7) 0.0002(6)
N1 0.0105(9) 0.0162(9) 0.0104(8) 0.0008(7) -0.0005(7) 0.0037(7)
N2 0.0136(9) 0.0133(8) 0.0135(9) -0.0024(7) 0.0039(7) 0.0000(7)
C1 0.0104(10) 0.0086(9) 0.0107(9) -0.0001(8) 0.0014(8) -0.0006(8)
C2 0.0134(11) 0.0144(10) 0.0129(11) -0.0026(8) 0.0011(9) -0.0009(8)
C3 0.0135(11) 0.0085(9) 0.0127(10) -0.0017(8) -0.0003(8) -0.0022(8)
C4 0.0161(11) 0.0131(10) 0.0114(10) -0.0004(8) -0.0012(8) -0.0015(8)
C5 0.0133(11) 0.0146(10) 0.0158(10) -0.0006(8) 0.0021(8) -0.0026(8)
C6 0.0180(12) 0.0141(10) 0.0137(11) -0.0042(9) 0.0050(9) -0.0014(8)
Cl2 0.0304(3) 0.0236(3) 0.0144(3) 0.0056(2) 0.0048(2) -0.0014(2)
Cl20 0.0304(3) 0.0236(3) 0.0144(3) 0.0056(2) 0.0048(2) -0.0014(2)

loop_
_atom_type_symbol
_atom_type_description
_atom_type_scat_dispersion_real
_atom_type_scat_dispersion_imag
_atom_type_scat_source
C C 0.0033 0.0016 'International Tables Vol C Tables 4.2.6.8 and 6.1.1.4'
H H 0.0000 0.0000 'International Tables Vol C Tables 4.2.6.8 and 6.1.1.4'
N N 0.0061 0.0033 'International Tables Vol C Tables 4.2.6.8 and 6.1.1.4'
O O 0.0106 0.0060 'International Tables Vol C Tables 4.2.6.8 and 6.1.1.4'
P P 0.1023 0.0942 'International Tables Vol C Tables 4.2.6.8 and 6.1.1.4'
Cl Cl 0.1484 0.1585 'International Tables Vol C Tables 4.2.6.8 and 6.1.1.4'

loop_
_geom_angle_atom_site_label_1
_geom_angle_atom_site_label_2
_geom_angle_atom_site_label_3
_geom_angle
_geom_angle_publ_flag
O1 P1 O2 115.64(9) yes
O1 P1 O3 110.31(9) yes
O2 P1 O3 107.95(8) yes
O1 P1 C1 112.76(9) yes
O2 P1 C1 105.56(9) yes
O3 P1 C1 103.82(9) yes
O4 P2 O5 116.75(9) yes
O4 P2 O6 112.96(9) yes
O5 P2 O6 108.01(9) yes
O4 P2 C1 108.95(9) yes
O5 P2 C1 106.37(9) yes
O6 P2 C1 102.69(9) yes
P1 O3 H3 109.5 ?
P2 O5 H5 117.1(3) ?
P2 O6 H6 109.5 ?
C1 N1 C3 123.81(18) yes
C3 N1 H1N 118.1 ?
C1 N1 H1N 118.1 ?
C6 N2 C2 119.94(19) ?
C6 N2 H2N 120.0 ?
C2 N2 H2N 120.0 ?
P1 C1 P2 113.86(11) yes
P1 C1 N1 114.15(14) yes
P2 C1 N1 109.54(13) yes
N1 C1 H1 106.2 ?
P2 C1 H1 106.2 ?
P1 C1 H1 106.2 ?
N2 C2 C3 122.1(2) ?
N2 C2 H21 119.0 ?
C3 C2 H21 119.0 ?
N1 C3 C2 122.3(2) ?
N1 C3 C4 120.77(19) ?
C2 C3 C4 116.9(2) ?
C5 C4 C3 120.1(2) ?
C5 C4 H41 119.9 ?
C3 C4 H41 119.9 ?
C4 C5 C6 119.0(2) ?
C4 C5 H51 120.5 ?
C6 C5 H51 120.5 ?
N2 C6 C5 121.9(2) ?
N2 C6 Cl1 116.92(17) ?
C5 C6 Cl1 121.15(17) ?
C12 N12 C16 115.5(4) ?
C13 C12 N12 125.2(6) ?
C13 C12 H12 117.4 ?
N12 C12 H12 117.4 ?
C12 C13 C14 118.7(3) ?
C12 C13 N11 127.1(8) ?
C14 C13 N11 114.2(7) ?
C15 C14 C13 117.1(5) ?
C15 C14 H14 121.5 ?
C13 C14 H14 121.5 ?
C16 C15 C14 117.9(5) ?
C16 C15 H15 121.0 ?
C14 C15 H15 121.0 ?
C15 C16 N12 125.3(2) ?
C15 C16 Cl2 122.9(4) ?
N12 C16 Cl2 111.6(4) ?
C130 N110 H11D 109.5 ?
C130 N110 H11E 109.5 ?
H11D N110 H11E 109.5 ?
C130 N110 H11F 109.5 ?
H11D N110 H11F 109.5 ?
H11E N110 H11F 109.5 ?
C120 N120 C160 115.2(5) ?
C130 C120 N120 125.3(6) ?
C130 C120 H120 117.4 ?
N120 C120 H120 117.4 ?
C120 C130 N110 127.1(8) ?
C120 C130 C140 118.9(3) ?
N110 C130 C140 114.0(7) ?
C150 C140 C130 117.0(5) ?
C150 C140 H140 121.5 ?
C130 C140 H140 121.5 ?
C160 C150 C140 117.7(5) ?
C160 C150 H150 121.2 ?
C140 C150 H150 121.2 ?
C150 C160 N120 125.9(3) ?

loop_
_geom_bond_atom_site_label_1
_geom_bond_atom_site_label_2
_geom_bond_distance
_geom_bond_publ_flag
Cl1 C6 1.724(2) ?
P1 O1 1.5070(16) yes
P1 O2 1.5112(15) yes
P1 O3 1.5754(16) yes
P1 C1 1.835(2) yes
P2 O4 1.5016(16) yes
P2 O5 1.5164(16) yes
P2 O6 1.5644(15) yes
P2 C1 1.815(2) yes
O3 H3 0.84 ?
O5 H5 1.204(3) ?
O6 H6 0.84 ?
N1 C1 1.458(3) yes
N1 C3 1.367(3) yes
N1 H1N 0.88 ?
N2 C2 1.347(3) ?
N2 C6 1.329(3) ?
N2 H2N 0.88 ?
C1 H1 1.00 ?
C2 C3 1.399(3) ?
C2 H21 0.95 ?
C3 C4 1.406(3) ?
C4 C5 1.379(3) ?
C4 H41 0.95 ?
C5 C6 1.382(3) ?
C5 H51 0.95 ?
Cl2 C16 1.751(2) ?
N11 C13 1.459(3) ?
N11 H11A 0.91 ?
N11 H11B 0.91 ?
N11 H11C 0.91 ?
N12 C12 1.317(7) ?
N12 C16 1.395(8) ?
C12 C13 1.313(8) ?
C12 H12 0.95 ?
C13 C14 1.459(9) ?
C14 C15 1.397(8) ?
C14 H14 0.95 ?
C15 C16 1.319(8) ?
C15 H15 0.95 ?
N110 C130 1.459(3) ?
N110 H11D 0.91 ?
N110 H11E 0.91 ?
N110 H11F 0.91 ?
N120 C120 1.317(7) ?
N120 C160 1.395(8) ?
C120 C130 1.312(8) ?
C120 H120 0.95 ?
C130 C140 1.460(9) ?
C140 C150 1.396(8) ?
C140 H140 0.95 ?
C150 C160 1.317(8) ?
C150 H150 0.95 ?

loop_
_geom_hbond_atom_site_label_D
_geom_hbond_atom_site_label_H
_geom_hbond_atom_site_label_A
_geom_hbond_site_symmetry_A
_geom_hbond_distance_DH
_geom_hbond_distance_HA
_geom_hbond_distance_DA
_geom_hbond_angle_DHA
O3 H3 O1 2_755 0.84 1.91 2.729(2) 164
O5 H5 O5 2_755 1.204(3) 1.204(3) 2.403(3) 173(5)
O6 H6 O2 1_565 0.84 1.71 2.543(2) 171
N1 H1N O4 2_655 0.88 2.35 3.115(2) 145
N2 H2N N2 3_656 0.88 1.91 2.791(4) 179
N11 H11A O1 1_565 0.91 1.89 2.778(12) 166
N11 H11B O4 . 0.91 1.80 2.697(11) 169
N11 H11C O2 2_665 0.91 1.86 2.763(11) 172
N110 H11D O1 1_565 0.91 1.84 2.742(15) 168
N110 H11E O4 . 0.91 1.76 2.651(16) 165
N110 H11F O2 2_665 0.91 1.95 2.850(14) 172
C2 H21 Cl1 3_656 0.95 2.78 3.506(2) 134
C4 H41 O4 2_655 0.95 2.59 3.379(3) 140
C12 H12 O6 2_655 0.95 2.49 3.337(7) 148
C14 H14 O3 2_765 0.95 2.51 3.180(6) 128
C120 H120 O3 2_765 0.95 2.37 3.189(8) 144
C140 H140 O6 2_655 0.95 2.28 3.174(7) 156
C150 H150 N12 3_665 0.95 2.49 3.365(6) 153

loop_
_geom_torsion_atom_site_label_1
_geom_torsion_atom_site_label_2
_geom_torsion_atom_site_label_3
_geom_torsion_atom_site_label_4
_geom_torsion
_geom_torsion_publ_flag
O1 P1 C1 P2 -42.98(14) ?
O2 P1 C1 P2 -170.13(10) yes
O3 P1 C1 P2 76.41(12) ?
O4 P2 C1 P1 84.43(12) ?
O5 P2 C1 P1 -42.21(14) ?
O6 P2 C1 P1 -155.56(11) yes
O1 P1 C1 N1 83.82(16) ?
O2 P1 C1 N1 -43.33(16) ?
O3 P1 C1 N1 -156.79(14) ?
O4 P2 C1 N1 -44.73(16) ?
O5 P2 C1 N1 -171.38(13) ?
O6 P2 C1 N1 75.27(15) ?
C3 N1 C1 P1 99.7(2) yes
C3 N1 C1 P2 -131.28(17) yes
C6 N2 C2 C3 1.1(3) ?
C1 N1 C3 C2 -17.2(3) yes
C1 N1 C3 C4 164.16(18) ?
N2 C2 C3 N1 178.25(19) ?
N2 C2 C3 C4 -3.0(3) ?
N1 C3 C4 C5 -178.67(19) ?
C2 C3 C4 C5 2.6(3) ?
C3 C4 C5 C6 -0.4(3) ?
C2 N2 C6 C5 1.3(3) ?
C2 N2 C6 Cl1 -179.12(15) ?
C4 C5 C6 N2 -1.7(3) ?
C4 C5 C6 Cl1 178.77(16) ?
C16 N12 C12 C13 0.7(12) ?
N12 C12 C13 C14 -3.8(13) ?
N12 C12 C13 N11 179.1(9) ?
C12 C13 C14 C15 3.1(11) ?
N11 C13 C14 C15 -179.4(7) ?
C13 C14 C15 C16 0.5(9) ?
C14 C15 C16 N12 -3.8(11) ?
C14 C15 C16 Cl2 -178.6(5) ?
C12 N12 C16 C15 3.3(11) ?
C12 N12 C16 Cl2 178.6(6) ?
C160 N120 C120 C130 -0.1(14) ?
N120 C120 C130 N110 179.8(12) ?
N120 C120 C130 C140 -1.4(16) ?
C120 C130 C140 C150 2.8(15) ?
N110 C130 C140 C150 -178.2(11) ?
C130 C140 C150 C160 -2.6(15) ?
C140 C150 C160 N120 1.2(16) ?
C120 N120 C160 C150 0.3(14) ?
